data_2012362
loop_
_publ_author_name
'Kirik, Sergei D.'
'Yakovleva, Ekaterina G.'
'Shimanskii, Aleksandr F.'
'Kovalev, Yurii G.'

_publ_section_title
;
 CdBiO~2~Cl: synthesis and powder structure solution
;
_journal_issue 12
_journal_name_full 'Acta Crystallographica Section C'
_journal_page_first 1367
_journal_page_last 1368
_journal_paper_doi 10.1107/S0108270101014883
_journal_volume 57
_journal_year 2001
_chemical_formula_iupac 'Cd Bi O2 Cl'
_chemical_formula_moiety 'Cd Bi O2 Cl'
_chemical_formula_structural 'Cd Bi O2 Cl'
_chemical_formula_sum 'Bi Cd Cl O2'
_chemical_formula_weight 388.84
_chemical_name_common 'bismuth cadmium oxide chloride'
_chemical_name_systematic
;
Bismuth cadmium dioxide chloride
;
_space_group_IT_number 11
_symmetry_cell_setting monoclinic
_symmetry_space_group_name_Hall '-P 2yb'
_symmetry_space_group_name_H-M 'P 1 21/m 1'
_cell_angle_alpha 90
_cell_angle_beta 101.529(11)
_cell_angle_gamma 90
_cell_formula_units_Z 2
_cell_length_a 7.5878(7)
_cell_length_b 4.1397(4)
_cell_length_c 6.0594(6)
_cell_measurement_temperature 293
_cell_volume 186.49(3)
_computing_cell_refinement 'local modification of DBWM (Wiles & Young, 1981)'
_computing_data_collection 'DRON-4 data collection software'
_computing_data_reduction 'XDIG (local program)'
_computing_molecular_graphics 'DIAMOND (Brandenburg, 1999)'
_computing_structure_refinement 'local modification of DBWM'
_computing_structure_solution 'EXPO (Altomare et al., 1995)'
_diffrn_ambient_temperature 295
_diffrn_measurement_device_type 'DRON-4 powder diffractometer'
_diffrn_radiation_monochromator graphite
_diffrn_radiation_type CuK\a
_diffrn_radiation_wavelength 1.5418
_refine_ls_extinction_method none
_refine_ls_goodness_of_fit_all 1.43
_refine_ls_hydrogen_treatment none
_refine_ls_matrix_type full
_refine_ls_number_constraints 5
_refine_ls_number_parameters 40
_refine_ls_number_restraints 0
_refine_ls_structure_factor_coef Fsqd
_refine_ls_weighting_scheme sigma
_cod_data_source_file br1340.cif
_cod_data_source_block I
_cod_original_cell_volume 186.50(3)
_cod_original_sg_symbol_H-M 'P 21/m'
_cod_database_code 2012362

loop_
_symmetry_equiv_pos_as_xyz
x,y,z
-x,-y,-z
-x,y+1/2,-z
x,1/2-y,z

loop_
_atom_site_label
_atom_site_fract_x
_atom_site_fract_y
_atom_site_fract_z
_atom_site_U_iso_or_equiv
_atom_site_thermal_displace_type
_atom_site_occupancy
_atom_site_type_symbol
O1 .864(2) .2500 .513(2) .0199(5) Uiso 1 O
O2 .400(2) .2500 .555(2) .02115(9) Uiso 1 O
Cl .8182(9) .7500 .0360(10) .00106(11) Uiso 1 Cl
Cd .9092(4) .7500 .6637(4) .00798(11) Uiso 1 Cd
Bi .5954(2) .2500 .3101(2) .00139(6) Uiso 1 Bi

loop_
_atom_type_symbol
_atom_type_description
_atom_type_scat_dispersion_real
_atom_type_scat_dispersion_imag
_atom_type_scat_source
O O .047 .032 'Cromer(1971) Int. Tables Vol. IV'
CL CL .348 .702 'Cromer(1971) Int. Tables Vol. IV'
CD CD -.079 4.653 'Cromer(1971) Int. Tables Vol. IV'
BI BI -4.776 8.930 'Cromer(1971) Int. Tables Vol. IV'

loop_
_geom_angle_atom_site_label_1
_geom_angle_atom_site_label_2
_geom_angle_atom_site_label_3
_geom_angle_site_symmetry_1
_geom_angle_site_symmetry_3
_geom_angle
_geom_angle_publ_flag
Bi O1 Cd . 3_746 117.6(5) no
Bi O2 Cd . 3_646 108.8(4) no
O2 Bi O2 3_656 . 74.2(4) no
O1 Cd O2 . 3_656 74.4(4) no
O1 Cd O1 . 3_756 82.8(4) no
O1 Cd O1 . 1_565 132.6(4) no
O1 Bi O2 . . 106.8(4) no
O2 Bi O2 3_646 3_656 137.2(4) no

loop_
_geom_bond_atom_site_label_1
_geom_bond_atom_site_label_2
_geom_bond_site_symmetry_1
_geom_bond_site_symmetry_2
_geom_bond_distance
_geom_bond_publ_flag
Bi O1 . . 2.160(14) yes
Bi O2 . . 2.298(15) yes
Bi O2 . 3_656 2.223(5) yes
Bi O2 . 3_646 2.222(5) yes
Cd O2 . 3_656 2.453(14) yes
Cd O1 . 3_756 2.201(16) yes
Cd O1 . . 2.261(5) yes
Cd O1 . 1_565 2.259(5) yes
Cd Cl . 1_556 2.488(7) yes

loop_
_geom_contact_atom_site_label_1
_geom_contact_atom_site_label_2
_geom_contact_distance
_geom_contact_site_symmetry_2
_geom_contact_publ_flag
Bi Cl 3.320(6) 1_545 yes
Cd Cl 3.220(5) 3_746 yes
Bi Cl 3.408(6) 3_645 yes
